data_8104970
loop_
_publ_author_name
'Eigner, V\'aclav'
'Holakovsk\'y, Roman'

_publ_section_title
;
 Crystal structure of
 2-(3-((carbamimidoylthio)methyl)benzyl)isothiouronium hexafluorophosphate
 monohydrate, C10H17F6N4OPS2
;
_journal_issue 1
_journal_name_full 'Zeitschrift f\"ur Kristallographie - New Crystal Structures'
_journal_page_first 93
_journal_page_last 95
_journal_paper_doi 10.1515/ncrs-2021-0418
_journal_volume 237
_journal_year 2022
_chemical_formula_moiety 'C10 H15 N4 S2, F6 P, H2 O'
_chemical_formula_sum 'C10 H17 F6 N4 O P S2'
_chemical_formula_weight 418.4
_space_group_IT_number 19
_space_group_name_Hall 'P 2ac 2ab'
_space_group_name_H-M_alt 'P 21 21 21'
_symmetry_cell_setting orthorhombic
_symmetry_Int_Tables_number 19
_symmetry_space_group_name_Hall 'P 2ac 2ab'
_symmetry_space_group_name_H-M 'P 21 21 21'
_cell_angle_alpha 90
_cell_angle_beta 90
_cell_angle_gamma 90
_cell_formula_units_Z 4
_cell_length_a 8.7848(9)
_cell_length_b 9.8894(11)
_cell_length_c 18.8020(19)
_cell_measurement_reflns_used 4461
_cell_measurement_temperature 150
_cell_measurement_theta_max 77.42
_cell_measurement_theta_min 4.47
_cell_volume 1633.5(3)
_computing_cell_refinement
;
CrysAlisPro, Agilent Technologies,
Version 1.171.34.49 (release 20-01-2011 CrysAlis171 .NET)
(compiled Jan 20 2011,15:58:25)
;
_computing_data_collection
;
CrysAlisPro, Agilent Technologies,
Version 1.171.34.49 (release 20-01-2011 CrysAlis171 .NET)
(compiled Jan 20 2011,15:58:25)
;
_computing_data_reduction
;
CrysAlisPro, Agilent Technologies,
Version 1.171.34.49 (release 20-01-2011 CrysAlis171 .NET)
(compiled Jan 20 2011,15:58:25)
;
_computing_molecular_graphics 'Diamond 3.0 (Brandenburg, 1999)'
_computing_publication_material 'Jana2006 (Petricek et al., 2014)'
_computing_structure_refinement 'Jana2006 (Petricek et al., 2014)'
_computing_structure_solution 'Superflip (Palatinus & Chapuis, 2007)'
_diffrn_ambient_temperature 150
_diffrn_detector_area_resol_mean 8.1917
_diffrn_measured_fraction_theta_full 0.98
_diffrn_measured_fraction_theta_max 0.98
_diffrn_measurement_device 'four-circle diffractometer'
_diffrn_measurement_device_type 'Xcalibur, Onyx'
_diffrn_measurement_method '\w scans'
_diffrn_radiation_monochromator graphite
_diffrn_radiation_probe x-ray
_diffrn_radiation_source 'Enhance (Cu) X-ray Source'
_diffrn_radiation_type 'Cu K\a'
_diffrn_radiation_wavelength 1.5418
_diffrn_reflns_av_R_equivalents 0.029
_diffrn_reflns_av_unetI/netI 0.0283
_diffrn_reflns_limit_h_max 9
_diffrn_reflns_limit_h_min -10
_diffrn_reflns_limit_k_max 12
_diffrn_reflns_limit_k_min -12
_diffrn_reflns_limit_l_max 16
_diffrn_reflns_limit_l_min -23
_diffrn_reflns_number 7351
_diffrn_reflns_theta_full 77.57
_diffrn_reflns_theta_max 77.57
_diffrn_reflns_theta_min 4.7
_exptl_absorpt_coefficient_mu 4.583
_exptl_absorpt_correction_T_max 1
_exptl_absorpt_correction_T_min 0.633
_exptl_absorpt_correction_type multi-scan
_exptl_absorpt_process_details
;
CrysAlisPro, Agilent Technologies,
Version 1.171.34.49 (release 20-01-2011 CrysAlis171 .NET)
(compiled Jan 20 2011,15:58:25)
Empirical absorption correction using spherical harmonics,
 implemented in SCALE3 ABSPACK scaling algorithm.
;
_exptl_crystal_colour colorless
_exptl_crystal_density_diffrn 1.7012
_exptl_crystal_description prism
_exptl_crystal_F_000 856
_exptl_crystal_size_max 0.482
_exptl_crystal_size_mid 0.356
_exptl_crystal_size_min 0.322
_refine_diff_density_max 0.31
_refine_diff_density_min -0.41
_refine_ls_abs_structure_details '  1421 of Friedel pairs used in the refinement'
_refine_ls_abs_structure_Flack 0.028(19)
_refine_ls_extinction_method none
_refine_ls_goodness_of_fit_gt 1.62
_refine_ls_goodness_of_fit_ref 1.59
_refine_ls_hydrogen_treatment mixed
_refine_ls_number_constraints 43
_refine_ls_number_parameters 253
_refine_ls_number_reflns 3391
_refine_ls_number_restraints 10
_refine_ls_R_factor_all 0.0364
_refine_ls_R_factor_gt 0.0348
_refine_ls_shift/su_max 0.0231
_refine_ls_shift/su_mean 0.0011
_refine_ls_structure_factor_coef Fsqd
_refine_ls_weighting_details w=1/(\s^2^(I)+0.0016I^2^)
_refine_ls_weighting_scheme sigma
_refine_ls_wR_factor_gt 0.0929
_refine_ls_wR_factor_ref 0.0943
_reflns_number_gt 3211
_reflns_number_total 3391
_reflns_threshold_expression I>3\s(I)
_cod_data_source_file suppl_j_ncrs-2021-0418_suppl.cif
_cod_data_source_block MX_PF6
_cod_depositor_comments
;
The following automatic conversions were performed:

data item '_diffrn_radiation_probe' value 'X-ray' was changed to
'x-ray' in accordance with the built-in table derived from the CIF
Core dictionary named 'cif_core.dic' version 2.4.5 last updated on
2014-11-21.

Automatic conversion script
Id: cif_fix_values 8738 2021-04-28 16:35:53Z antanas 
;
_cod_original_cell_volume 1633.4(3)
_cod_database_code 8104970

loop_
_space_group_symop_id
_space_group_symop_operation_xyz
1 x,y,z
2 -x+1/2,-y,z+1/2
3 -x,y+1/2,-z+1/2
4 x+1/2,-y+1/2,-z

loop_
_atom_site_label
_atom_site_type_symbol
_atom_site_fract_x
_atom_site_fract_y
_atom_site_fract_z
_atom_site_adp_type
_atom_site_U_iso_or_equiv
_atom_site_site_symmetry_multiplicity
_atom_site_occupancy
_atom_site_calc_flag
_atom_site_refinement_flags
_atom_site_disorder_assembly
_atom_site_disorder_group
S1 S 0.68233(7) 0.02355(6) 0.02797(3) Uani 0.02315(16) 4 1 d . . .
S2 S 1.08443(7) 0.35220(7) 0.30822(3) Uani 0.02634(17) 4 1 d . . .
P1 P 0.44985(7) 0.04417(6) 0.35013(3) Uani 0.02075(16) 4 1 d . . .
F1 F 0.4046(2) -0.07775(15) 0.40820(8) Uani 0.0245(4) 4 1 d . . .
F2 F 0.49953(18) 0.16838(15) 0.29149(8) Uani 0.0236(4) 4 1 d . . .
F3 F 0.5231(3) -0.07154(18) 0.29424(9) Uani 0.0376(6) 4 1 d . . .
F4 F 0.3808(2) 0.16360(16) 0.40572(9) Uani 0.0325(5) 4 1 d . . .
F5 F 0.28036(19) 0.02906(19) 0.31083(10) Uani 0.0333(5) 4 1 d . . .
F6 F 0.6220(2) 0.0626(2) 0.38972(11) Uani 0.0393(6) 4 1 d . . .
O1w O 0.1158(3) 0.1882(3) 0.48849(13) Uani 0.0422(8) 4 1 d . . .
N1 N 0.5656(3) -0.0702(2) 0.14606(12) Uani 0.0236(6) 4 1 d . . .
N2 N 0.5892(3) 0.1602(2) 0.14368(11) Uani 0.0235(6) 4 1 d . . .
N3 N 0.8935(3) 0.2055(3) 0.37975(14) Uani 0.0314(7) 4 1 d . . .
N4 N 0.7897(3) 0.2990(3) 0.27966(13) Uani 0.0299(7) 4 1 d . . .
C1 C 0.9371(3) 0.1791(3) 0.06753(12) Uani 0.0210(6) 4 1 d . . .
C2 C 0.9468(3) 0.2859(3) 0.11568(13) Uani 0.0223(6) 4 1 d . . .
C3 C 1.0685(3) 0.2927(3) 0.16315(13) Uani 0.0226(6) 4 1 d . . .
C4 C 1.1820(3) 0.1950(3) 0.16169(14) Uani 0.0261(7) 4 1 d . . .
C5 C 1.1732(3) 0.0912(3) 0.11283(14) Uani 0.0267(7) 4 1 d . . .
C6 C 1.0507(3) 0.0810(3) 0.06642(13) Uani 0.0242(7) 4 1 d . . .
C7 C 0.8037(3) 0.1722(3) 0.01672(12) Uani 0.0223(6) 4 1 d . . .
C8 C 0.6073(3) 0.0417(2) 0.11314(12) Uani 0.0177(6) 4 1 d . . .
C9 C 1.0760(3) 0.4082(3) 0.21625(14) Uani 0.0254(7) 4 1 d . . .
C10 C 0.9061(3) 0.2804(3) 0.32287(13) Uani 0.0236(7) 4 1 d . . .
H1c2 H 0.869709 0.354723 0.116168 Uiso 0.0268 4 1 d . . .
H1c4 H 1.265869 0.1997 0.194353 Uiso 0.0314 4 1 d . . .
H1c5 H 1.252926 0.024966 0.110895 Uiso 0.0321 4 1 d . . .
H1c6 H 1.044436 0.006604 0.033736 Uiso 0.029 4 1 d . . .
H1c7 H 0.840382 0.175638 -0.03135 Uiso 0.0268 4 1 d . . .
H2c7 H 0.743373 0.252599 0.02132 Uiso 0.0268 4 1 d . . .
H1c9 H 0.989495 0.466288 0.209874 Uiso 0.0305 4 1 d . . .
H2c9 H 1.162874 0.46384 0.206 Uiso 0.0305 4 1 d . . .
H1n1 H 0.541(6) -0.065(6) 0.1903(8) Uiso 0.0283 4 0.70(7) d . . .
H2n1 H 0.587(6) -0.146(3) 0.126(2) Uiso 0.0283 4 0.76(7) d . . .
H1n2 H 0.549(4) 0.169(4) 0.1851(9) Uiso 0.0282 4 0.96(7) d . . .
H2n2 H 0.593(5) 0.234(2) 0.1195(17) Uiso 0.0282 4 1 d . . .
H1n3 H 0.806(2) 0.169(4) 0.386(2) Uiso 0.0377 4 1 d . . .
H2n3 H 0.972(3) 0.199(5) 0.407(2) Uiso 0.0377 4 0.89(7) d . . .
H1n4 H 0.704(3) 0.266(5) 0.293(2) Uiso 0.0359 4 0.85(8) d . . .
H2n4 H 0.792(6) 0.362(3) 0.2482(19) Uiso 0.0359 4 0.85(16) d . . .
H1o1w H 0.135(6) 0.253(3) 0.514(2) Uiso 0.0506 4 1 d . . .
H2o1w H 0.195(3) 0.168(5) 0.468(2) Uiso 0.0506 4 1 d . . .

loop_
_atom_site_aniso_label
_atom_site_aniso_type_symbol
_atom_site_aniso_U_11
_atom_site_aniso_U_22
_atom_site_aniso_U_33
_atom_site_aniso_U_12
_atom_site_aniso_U_13
_atom_site_aniso_U_23
S1 S 0.0286(3) 0.0230(3) 0.0178(2) -0.0029(2) 0.0023(2) -0.0030(2)
S2 S 0.0201(3) 0.0355(3) 0.0234(3) -0.0046(2) -0.0026(2) -0.0049(2)
P1 P 0.0242(3) 0.0183(3) 0.0197(2) -0.0012(2) 0.0001(2) 0.0001(2)
F1 F 0.0347(8) 0.0174(6) 0.0214(6) -0.0051(6) -0.0006(6) 0.0019(5)
F2 F 0.0291(7) 0.0191(7) 0.0224(6) -0.0040(6) 0.0025(6) 0.0040(5)
F3 F 0.0595(12) 0.0231(8) 0.0303(8) 0.0122(8) 0.0158(8) 0.0000(6)
F4 F 0.0500(10) 0.0180(7) 0.0295(8) -0.0005(7) 0.0144(7) -0.0034(6)
F5 F 0.0275(8) 0.0319(8) 0.0404(8) -0.0086(6) -0.0117(7) 0.0089(8)
F6 F 0.0273(9) 0.0450(11) 0.0454(10) -0.0114(7) -0.0124(7) 0.0172(8)
O1w O 0.0354(12) 0.0524(15) 0.0388(12) -0.0048(11) -0.0012(9) -0.0002(10)
N1 N 0.0260(11) 0.0192(9) 0.0257(9) 0.0018(8) 0.0026(9) 0.0018(8)
N2 N 0.0317(11) 0.0186(9) 0.0202(9) -0.0022(9) 0.0045(9) -0.0011(7)
N3 N 0.0292(12) 0.0349(13) 0.0302(11) -0.0060(10) 0.0002(10) 0.0027(10)
N4 N 0.0220(11) 0.0384(13) 0.0295(11) -0.0058(9) -0.0007(9) -0.0013(10)
C1 C 0.0219(11) 0.0220(11) 0.0190(10) 0.0019(9) 0.0035(9) 0.0029(8)
C2 C 0.0225(11) 0.0215(11) 0.0230(10) 0.0011(9) 0.0023(9) 0.0014(9)
C3 C 0.0217(12) 0.0233(11) 0.0229(10) -0.0013(9) 0.0051(9) 0.0020(9)
C4 C 0.0198(11) 0.0337(13) 0.0250(12) -0.0021(11) -0.0019(9) 0.0065(10)
C5 C 0.0227(12) 0.0304(13) 0.0271(11) 0.0066(10) 0.0043(10) 0.0071(10)
C6 C 0.0270(13) 0.0226(12) 0.0229(11) 0.0030(10) 0.0065(9) 0.0052(9)
C7 C 0.0251(12) 0.0248(12) 0.0171(10) -0.0020(9) 0.0031(9) 0.0043(9)
C8 C 0.0144(9) 0.0188(10) 0.0199(9) -0.0010(8) -0.0037(8) 0.0000(9)
C9 C 0.0233(12) 0.0231(11) 0.0298(12) -0.0038(9) 0.0011(10) 0.0017(9)
C10 C 0.0222(11) 0.0257(12) 0.0228(11) -0.0008(10) -0.0004(10) -0.0076(9)

loop_
_atom_type_symbol
_atom_type_scat_dispersion_real
_atom_type_scat_dispersion_imag
_atom_type_scat_source
C 0.0181 0.0091 'International Tables Vol C tables 4.2.6.8 and 6.1.1.1'
H 0.0000 0.0000 'International Tables Vol C tables 4.2.6.8 and 6.1.1.1'
F 0.0727 0.0534 'International Tables Vol C tables 4.2.6.8 and 6.1.1.1'
N 0.0311 0.0180 'International Tables Vol C tables 4.2.6.8 and 6.1.1.1'
O 0.0492 0.0322 'International Tables Vol C tables 4.2.6.8 and 6.1.1.1'
P 0.2955 0.4335 'International Tables Vol C tables 4.2.6.8 and 6.1.1.1'
S 0.3331 0.5567 'International Tables Vol C tables 4.2.6.8 and 6.1.1.1'

loop_
_geom_angle_atom_site_label_1
_geom_angle_atom_site_label_2
_geom_angle_atom_site_label_3
_geom_angle_site_symmetry_1
_geom_angle_site_symmetry_2
_geom_angle_site_symmetry_3
_geom_angle
C7 S1 C8 . . . 104.15(11)
C9 S2 C10 . . . 103.77(12)
F1 P1 F2 . . . 178.90(9)
F1 P1 F3 . . . 90.48(8)
F1 P1 F4 . . . 90.84(8)
F1 P1 F5 . . . 90.71(9)
F1 P1 F6 . . . 90.16(9)
F2 P1 F3 . . . 89.33(8)
F2 P1 F4 . . . 89.33(8)
F2 P1 F5 . . . 90.37(9)
F2 P1 F6 . . . 88.76(9)
F3 P1 F4 . . . 178.25(10)
F3 P1 F5 . . . 90.21(10)
F3 P1 F6 . . . 90.36(10)
F4 P1 F5 . . . 90.92(10)
F4 P1 F6 . . . 88.49(10)
F5 P1 F6 . . . 178.96(10)
H1o1w O1w H2o1w . . . 106(5)
C8 N1 H1n1 . . . 118(4)
C8 N1 H2n1 . . . 118(3)
H1n1 N1 H2n1 . . . 122(5)
C8 N2 H1n2 . . . 122(3)
C8 N2 H2n2 . . . 121(2)
H1n2 N2 H2n2 . . . 114(3)
C10 N3 H1n3 . . . 116(3)
C10 N3 H2n3 . . . 117(3)
H1n3 N3 H2n3 . . . 127(4)
C10 N4 H1n4 . . . 116(3)
C10 N4 H2n4 . . . 120(3)
H1n4 N4 H2n4 . . . 120(5)
C2 C1 C6 . . . 119.6(2)
C2 C1 C7 . . . 119.4(2)
C6 C1 C7 . . . 120.9(2)
C1 C2 C3 . . . 119.9(2)
C1 C2 H1c2 . . . 120.03
C3 C2 H1c2 . . . 120.03
C2 C3 C4 . . . 120.3(2)
C2 C3 C9 . . . 119.4(2)
C4 C3 C9 . . . 120.3(2)
C3 C4 C5 . . . 119.4(3)
C3 C4 H1c4 . . . 120.32
C5 C4 H1c4 . . . 120.32
C4 C5 C6 . . . 121.1(3)
C4 C5 H1c5 . . . 119.46
C6 C5 H1c5 . . . 119.46
C1 C6 C5 . . . 119.7(2)
C1 C6 H1c6 . . . 120.16
C5 C6 H1c6 . . . 120.16
S1 C7 C1 . . . 114.51(17)
S1 C7 H1c7 . . . 109.47
S1 C7 H2c7 . . . 109.47
C1 C7 H1c7 . . . 109.47
C1 C7 H2c7 . . . 109.47
H1c7 C7 H2c7 . . . 103.91
S1 C8 N1 . . . 116.72(18)
S1 C8 N2 . . . 122.64(19)
N1 C8 N2 . . . 120.6(2)
S2 C9 C3 . . . 113.45(18)
S2 C9 H1c9 . . . 109.47
S2 C9 H2c9 . . . 109.47
C3 C9 H1c9 . . . 109.47
C3 C9 H2c9 . . . 109.47
H1c9 C9 H2c9 . . . 105.18
S2 C10 N3 . . . 115.9(2)
S2 C10 N4 . . . 122.9(2)
N3 C10 N4 . . . 121.2(3)

loop_
_geom_bond_atom_site_label_1
_geom_bond_atom_site_label_2
_geom_bond_site_symmetry_1
_geom_bond_site_symmetry_2
_geom_bond_distance
S1 C7 . . 1.828(3)
S1 C8 . . 1.741(2)
S2 C9 . . 1.817(3)
S2 C10 . . 1.742(3)
P1 F1 . . 1.6745(16)
P1 F2 . . 1.7073(16)
P1 F3 . . 1.6815(19)
P1 F4 . . 1.6898(18)
P1 F5 . . 1.6689(18)
P1 F6 . . 1.695(2)
O1w H1o1w . . 0.82(4)
O1w H2o1w . . 0.82(3)
N1 C8 . . 1.320(3)
N1 H1n1 . . 0.86(2)
N1 H2n1 . . 0.86(3)
N2 C8 . . 1.315(3)
N2 H1n2 . . 0.86(2)
N2 H2n2 . . 0.86(2)
N3 C10 . . 1.306(4)
N3 H1n3 . . 0.86(3)
N3 H2n3 . . 0.86(3)
N4 C10 . . 1.319(4)
N4 H1n4 . . 0.86(3)
N4 H2n4 . . 0.86(3)
C1 C2 . . 1.394(3)
C1 C6 . . 1.392(4)
C1 C7 . . 1.513(4)
C2 C3 . . 1.395(4)
C2 H1c2 . . 0.96
C3 C4 . . 1.389(4)
C3 C9 . . 1.518(4)
C4 C5 . . 1.380(4)
C4 H1c4 . . 0.96
C5 C6 . . 1.389(4)
C5 H1c5 . . 0.96
C6 H1c6 . . 0.96
C7 H1c7 . . 0.96
C7 H2c7 . . 0.96
C9 H1c9 . . 0.96
C9 H2c9 . . 0.96

loop_
_geom_hbond_atom_site_label_D
_geom_hbond_atom_site_label_H
_geom_hbond_atom_site_label_A
_geom_hbond_site_symmetry_D
_geom_hbond_site_symmetry_H
_geom_hbond_site_symmetry_A
_geom_hbond_distance_DH
_geom_hbond_distance_HA
_geom_hbond_distance_DA
_geom_hbond_angle_DHA
C2 H1c2 F1 . . 3_655 0.96 2.54 3.398(3) 149
C2 H1c2 F5 . . 3_655 0.96 2.57 3.417(3) 147
C7 H2c7 F1 . . 3_655 0.96 2.50 3.385(3) 153
C9 H1c9 F5 . . 3_655 0.96 2.48 3.389(3) 158
N1 H1n1 F3 . . . 0.86(2) 1.962(15) 2.811(3) 169(5)
N1 H2n1 F4 . . 3_645 0.86(3) 1.99(3) 2.846(3) 171(4)
N2 H1n2 F2 . . . 0.86(2) 2.047(19) 2.890(3) 166(3)
N2 H2n2 F1 . . 3_655 0.86(2) 1.93(2) 2.769(3) 164(3)
N3 H1n3 F6 . . . 0.86(3) 1.93(3) 2.779(3) 170(4)
N3 H2n3 O1w . . 1_655 0.86(3) 1.99(4) 2.832(4) 166(3)
N4 H1n4 F2 . . . 0.86(3) 2.04(3) 2.866(3) 161(4)
N4 H2n4 F5 . . 3_655 0.86(3) 2.09(4) 2.907(3) 159(5)
O1w H1o1w F6 . . 4_456 0.82(4) 2.57(4) 3.365(3) 163(5)
O1w H2o1w F4 . . . 0.82(3) 2.01(3) 2.811(3) 165(5)

loop_
_geom_torsion_atom_site_label_1
_geom_torsion_atom_site_label_2
_geom_torsion_atom_site_label_3
_geom_torsion_atom_site_label_4
_geom_torsion_site_symmetry_1
_geom_torsion_site_symmetry_2
_geom_torsion_site_symmetry_3
_geom_torsion_site_symmetry_4
_geom_torsion
C1 C7 S1 C8 . . . . 63.5(2)
C3 C9 S2 C10 . . . . -67.8(2)

loop_
_restr_distance_atom_site_label_1
_restr_distance_site_symmetry_1
_restr_distance_atom_site_label_2
_restr_distance_site_symmetry_2
_restr_distance_target
_restr_distance_target_weight_param
H1n1 . N1 . 0.86 0.001
H2n1 . N1 . 0.86 0.001
H1n2 . N2 . 0.86 0.001
H2n2 . N2 . 0.86 0.001
H1n3 . N3 . 0.86 0.001
H2n3 . N3 . 0.86 0.001
H1n4 . N4 . 0.86 0.001
H2n4 . N4 . 0.86 0.001
H1o1w . O1w . 0.82 0.001
H2o1w . O1w . 0.82 0.001

loop_
_twin_individual_id
_twin_individual_mass_fraction_refined
_twin_individual_twin_matrix_11
_twin_individual_twin_matrix_12
_twin_individual_twin_matrix_13
_twin_individual_twin_matrix_21
_twin_individual_twin_matrix_22
_twin_individual_twin_matrix_23
_twin_individual_twin_matrix_31
_twin_individual_twin_matrix_32
_twin_individual_twin_matrix_33
1 0.972(19) 1 0 0 0 1 0 0 0 1
2 0.028(19) -1 0 0 0 -1 0 0 0 -1
